data_4060762
loop_
_publ_author_name
'Andrew Cottone, III'
'Dolores Morales'
'Jennifer L. Lecuivre'
'Michael J. Scott'

_publ_section_title
;
 Synthesis and Reactivity of Bi-, Tri-, and Hexametallic and
 Zwitterionic Methyl Aluminum Complexes Containing a Phenoxide/Imine
 Ligand System
;
_journal_name_full Organometallics
_journal_page_first 418
_journal_page_last 428
_journal_paper_doi 10.1021/om010773b
_journal_volume 21
_journal_year 2002
_chemical_formula_sum 'C41 H50 Al Cl4 N O3'
_chemical_formula_weight 773.60
_chemical_name_common 132CH2Cl2
_chemical_name_systematic
; 
 [(5H)+AlMe-]
;
_space_group_IT_number 14
_symmetry_space_group_name_Hall '-P 2ybc'
_symmetry_space_group_name_H-M 'P 1 21/c 1'
_atom_sites_solution_hydrogens geom
_atom_sites_solution_primary direct
_atom_sites_solution_secondary difmap
_audit_creation_method SHELXL-97
_cell_angle_alpha 90.00
_cell_angle_beta 98.415(2)
_cell_angle_gamma 90.00
_cell_formula_units_Z 4
_cell_length_a 9.5604(9)
_cell_length_b 25.374(2)
_cell_length_c 17.1538(16)
_cell_measurement_temperature 173(2)
_cell_volume 4116.4(7)
_computing_cell_refinement 'Bruker AXS SMART'
_computing_data_collection 'Bruker AXS SMART'
_computing_data_reduction 'Bruker AXS SAINT'
_computing_structure_refinement 'SHELXL-97 (Sheldrick, 1997)'
_computing_structure_solution 'SHELXS-97 (Sheldrick, 1990)'
_diffrn_ambient_temperature 173(2)
_diffrn_measured_fraction_theta_full 1.000
_diffrn_measured_fraction_theta_max 1.000
_diffrn_radiation_monochromator graphite
_diffrn_radiation_source 'fine-focus sealed tube'
_diffrn_radiation_type MoK\a
_diffrn_radiation_wavelength 0.71073
_diffrn_reflns_av_R_equivalents 0.1080
_diffrn_reflns_av_sigmaI/netI 0.1364
_diffrn_reflns_limit_h_max 10
_diffrn_reflns_limit_h_min -10
_diffrn_reflns_limit_k_max 28
_diffrn_reflns_limit_k_min -27
_diffrn_reflns_limit_l_max 13
_diffrn_reflns_limit_l_min -19
_diffrn_reflns_number 20355
_diffrn_reflns_theta_full 23.50
_diffrn_reflns_theta_max 23.50
_diffrn_reflns_theta_min 1.44
_exptl_absorpt_coefficient_mu 0.346
_exptl_absorpt_correction_T_max 1.000000
_exptl_absorpt_correction_T_min 0.793448
_exptl_absorpt_correction_type 'Corrected by SADABS'
_exptl_crystal_density_diffrn 1.248
_exptl_crystal_density_method 'not measured'
_exptl_crystal_F_000 1632
_refine_diff_density_max 0.244
_refine_diff_density_min -0.222
_refine_diff_density_rms 0.052
_refine_ls_extinction_method none
_refine_ls_goodness_of_fit_ref 0.982
_refine_ls_hydrogen_treatment mixed
_refine_ls_matrix_type full
_refine_ls_number_parameters 433
_refine_ls_number_reflns 6093
_refine_ls_number_restraints 0
_refine_ls_restrained_S_all 0.982
_refine_ls_R_factor_all 0.1537
_refine_ls_R_factor_gt 0.0705
_refine_ls_shift/su_max 0.000
_refine_ls_shift/su_mean 0.000
_refine_ls_structure_factor_coef Fsqd
_refine_ls_weighting_details 'calc w=1/[\s^2^(Fo^2^)+(0.0504P)^2^+0.0000P] where P=(Fo^2^+2Fc^2^)/3'
_refine_ls_weighting_scheme calc
_refine_ls_wR_factor_gt 0.1249
_refine_ls_wR_factor_ref 0.1522
_reflns_number_gt 3066
_reflns_number_total 6093
_reflns_threshold_expression >2sigma(I)
_cod_original_sg_symbol_H-M P12(1)/c1
_cod_database_code 4060762

loop_
_symmetry_equiv_pos_as_xyz
'x, y, z'
'-x, y+1/2, -z+1/2'
'-x, -y, -z'
'x, -y-1/2, z-1/2'

loop_
_atom_site_label
_atom_site_type_symbol
_atom_site_fract_x
_atom_site_fract_y
_atom_site_fract_z
_atom_site_U_iso_or_equiv
_atom_site_adp_type
_atom_site_occupancy
_atom_site_symmetry_multiplicity
_atom_site_calc_flag
_atom_site_refinement_flags
Al1 Al -0.24474(13) -0.25121(6) 1.03922(9) 0.0288(4) Uani 1 1 d .
O1 O -0.1857(3) -0.18661(11) 1.05517(18) 0.0300(8) Uani 1 1 d .
O2 O -0.1920(3) -0.27334(11) 0.95133(17) 0.0286(8) Uani 1 1 d .
O3 O -0.1422(3) -0.28651(11) 1.11870(18) 0.0299(8) Uani 1 1 d .
N1 N -0.2333(5) -0.31108(17) 1.2524(3) 0.0409(12) Uani 1 1 d .
C1 C 0.0872(4) -0.23825(16) 1.0376(3) 0.0248(11) Uani 1 1 d .
H1B H 0.1886 -0.2343 1.0359 0.030 Uiso 1 1 calc R
C2 C 0.0296(4) -0.18577(16) 1.0009(3) 0.0235(11) Uani 1 1 d .
C3 C -0.0974(4) -0.16125(18) 1.0134(3) 0.0275(12) Uani 1 1 d .
C4 C -0.1318(5) -0.11002(18) 0.9845(3) 0.0330(13) Uani 1 1 d .
C5 C -0.2596(5) -0.08045(18) 1.0062(3) 0.0360(13) Uani 1 1 d .
C6 C -0.4012(5) -0.1083(2) 0.9785(3) 0.0449(15) Uani 1 1 d .
H6A H -0.4757 -0.0905 0.9998 0.067 Uiso 1 1 calc R
H6B H -0.3958 -0.1442 0.9964 0.067 Uiso 1 1 calc R
H6C H -0.4203 -0.1077 0.9220 0.067 Uiso 1 1 calc R
C7 C -0.2408(5) -0.07468(19) 1.0965(3) 0.0417(14) Uani 1 1 d .
H7A H -0.3189 -0.0552 1.1112 0.063 Uiso 1 1 calc R
H7B H -0.1543 -0.0563 1.1142 0.063 Uiso 1 1 calc R
H7C H -0.2375 -0.1090 1.1203 0.063 Uiso 1 1 calc R
C8 C -0.2729(6) -0.02470(19) 0.9722(3) 0.0528(16) Uiso 1 1 d .
H8A H -0.3525 -0.0074 0.9891 0.079 Uiso 1 1 calc R
H8B H -0.2861 -0.0265 0.9157 0.079 Uiso 1 1 calc R
H8C H -0.1883 -0.0052 0.9904 0.079 Uiso 1 1 calc R
C9 C -0.0381(5) -0.08718(18) 0.9385(3) 0.0353(13) Uani 1 1 d .
H9A H -0.0601 -0.0539 0.9175 0.042 Uiso 1 1 calc R
C10 C 0.0838(5) -0.11062(19) 0.9224(3) 0.0319(12) Uani 1 1 d .
C11 C 0.1824(5) -0.08343(19) 0.8727(3) 0.0498(15) Uani 1 1 d .
H11A H 0.1374 -0.0523 0.8490 0.075 Uiso 1 1 calc R
H11B H 0.2030 -0.1070 0.8321 0.075 Uiso 1 1 calc R
H11C H 0.2686 -0.0739 0.9056 0.075 Uiso 1 1 calc R
C12 C 0.1181(5) -0.15915(18) 0.9558(3) 0.0286(12) Uani 1 1 d .
H12A H 0.2031 -0.1748 0.9482 0.034 Uiso 1 1 calc R
C13 C 0.0547(4) -0.28911(17) 0.9903(3) 0.0241(11) Uani 1 1 d .
C14 C -0.0770(5) -0.30426(17) 0.9479(3) 0.0266(12) Uani 1 1 d .
C15 C -0.0873(5) -0.35077(18) 0.9021(3) 0.0301(12) Uani 1 1 d .
C16 C -0.2278(5) -0.36818(18) 0.8520(3) 0.0331(13) Uani 1 1 d .
C17 C -0.2126(5) -0.42074(19) 0.8096(3) 0.0494(15) Uani 1 1 d .
H17A H -0.2989 -0.4284 0.7754 0.074 Uiso 1 1 calc R
H17B H -0.1931 -0.4484 0.8479 0.074 Uiso 1 1 calc R
H17C H -0.1363 -0.4183 0.7791 0.074 Uiso 1 1 calc R
C18 C -0.2711(5) -0.32658(19) 0.7875(3) 0.0411(14) Uani 1 1 d .
H18A H -0.3541 -0.3383 0.7537 0.062 Uiso 1 1 calc R
H18B H -0.1954 -0.3217 0.7571 0.062 Uiso 1 1 calc R
H18C H -0.2907 -0.2938 0.8117 0.062 Uiso 1 1 calc R
C19 C -0.3454(5) -0.3744(2) 0.9024(3) 0.0445(15) Uani 1 1 d .
H19A H -0.4299 -0.3864 0.8701 0.067 Uiso 1 1 calc R
H19B H -0.3632 -0.3410 0.9256 0.067 Uiso 1 1 calc R
H19C H -0.3173 -0.3996 0.9434 0.067 Uiso 1 1 calc R
C20 C 0.0336(5) -0.38141(18) 0.9039(3) 0.0320(12) Uani 1 1 d .
H20A H 0.0273 -0.4120 0.8738 0.038 Uiso 1 1 calc R
C21 C 0.1627(5) -0.36924(19) 0.9476(3) 0.0312(12) Uani 1 1 d .
C22 C 0.2897(5) -0.4043(2) 0.9476(4) 0.0506(16) Uani 1 1 d .
H22A H 0.3737 -0.3853 0.9682 0.076 Uiso 1 1 calc R
H22B H 0.2957 -0.4154 0.8947 0.076 Uiso 1 1 calc R
H22C H 0.2805 -0.4347 0.9798 0.076 Uiso 1 1 calc R
C23 C 0.1712(4) -0.32293(18) 0.9890(3) 0.0293(12) Uani 1 1 d .
H23A H 0.2578 -0.3134 1.0175 0.035 Uiso 1 1 calc R
C24 C 0.0850(4) -0.24354(17) 1.1265(3) 0.0243(11) Uani 1 1 d .
C25 C -0.0220(4) -0.26727(16) 1.1610(3) 0.0255(12) Uani 1 1 d .
C26 C -0.0063(5) -0.27186(16) 1.2440(3) 0.0259(12) Uani 1 1 d .
C27 C -0.1131(5) -0.29319(18) 1.2846(3) 0.0363(13) Uani 1 1 d .
H27A H -0.0940 -0.2942 1.3394 0.044 Uiso 1 1 calc R
C28 C 0.1148(5) -0.25211(18) 1.2906(3) 0.0313(12) Uani 1 1 d .
H28A H 0.1223 -0.2549 1.3451 0.038 Uiso 1 1 calc R
C29 C 0.2222(5) -0.22882(17) 1.2588(3) 0.0276(12) Uani 1 1 d .
C30 C 0.3513(5) -0.2069(2) 1.3080(3) 0.0467(15) Uani 1 1 d .
H30A H 0.3713 -0.2267 1.3560 0.070 Uiso 1 1 calc R
H30B H 0.3353 -0.1706 1.3200 0.070 Uiso 1 1 calc R
H30C H 0.4302 -0.2093 1.2794 0.070 Uiso 1 1 calc R
C31 C 0.2035(4) -0.22556(16) 1.1759(3) 0.0288(12) Uani 1 1 d .
H31A H 0.2756 -0.2103 1.1526 0.035 Uiso 1 1 calc R
C32 C -0.3439(6) -0.3302(2) 1.2976(3) 0.0561(16) Uani 1 1 d .
H32A H -0.4010 -0.3006 1.3101 0.067 Uiso 1 1 calc R
H32B H -0.2994 -0.3457 1.3467 0.067 Uiso 1 1 calc R
C33 C -0.4372(6) -0.3704(2) 1.2518(3) 0.0449(15) Uani 1 1 d .
C34 C -0.5685(6) -0.3550(2) 1.2114(4) 0.065(2) Uani 1 1 d .
H34A H -0.5975 -0.3201 1.2125 0.078 Uiso 1 1 calc R
C35 C -0.6541(7) -0.3920(4) 1.1703(5) 0.097(3) Uani 1 1 d .
H35A H -0.7436 -0.3827 1.1451 0.116 Uiso 1 1 calc R
C36 C -0.6061(10) -0.4427(4) 1.1668(5) 0.119(4) Uani 1 1 d .
H36A H -0.6628 -0.4676 1.1376 0.142 Uiso 1 1 calc R
C37 C -0.4774(11) -0.4572(3) 1.2050(5) 0.119(3) Uani 1 1 d .
H37A H -0.4479 -0.4921 1.2029 0.143 Uiso 1 1 calc R
C38 C -0.3907(7) -0.4208(3) 1.2465(4) 0.073(2) Uani 1 1 d .
H38A H -0.3011 -0.4305 1.2710 0.088 Uiso 1 1 calc R
C39 C -0.4441(4) -0.2603(2) 1.0470(3) 0.0442(14) Uani 1 1 d .
H39A H -0.5002 -0.2454 1.0013 0.066 Uiso 1 1 calc R
H39B H -0.4656 -0.2427 1.0934 0.066 Uiso 1 1 calc R
H39C H -0.4650 -0.2971 1.0502 0.066 Uiso 1 1 calc R
C40 C -0.1759(6) 0.0880(2) 0.8474(4) 0.0672(19) Uani 1 1 d .
H40A H -0.1300 0.0805 0.9005 0.081 Uiso 1 1 calc R
H40B H -0.1379 0.1209 0.8309 0.081 Uiso 1 1 calc R
Cl1 Cl -0.13669(16) 0.03724(6) 0.78421(10) 0.0686(5) Uani 1 1 d .
Cl2 Cl -0.35815(16) 0.09528(6) 0.84815(12) 0.0811(6) Uani 1 1 d .
H1 H -0.241(6) -0.312(2) 1.198(4) 0.08(2) Uiso 1 1 d .

loop_
_atom_site_aniso_label
_atom_site_aniso_U_11
_atom_site_aniso_U_22
_atom_site_aniso_U_33
_atom_site_aniso_U_23
_atom_site_aniso_U_13
_atom_site_aniso_U_12
Al1 0.0263(7) 0.0336(8) 0.0268(9) 0.0000(7) 0.0049(7) 0.0004(7)
O1 0.0292(17) 0.035(2) 0.027(2) 0.0027(16) 0.0091(16) -0.0018(15)
O2 0.0240(17) 0.038(2) 0.0222(19) -0.0010(15) -0.0009(15) 0.0058(14)
O3 0.0273(17) 0.037(2) 0.024(2) 0.0016(16) -0.0014(16) -0.0053(15)
N1 0.036(3) 0.054(3) 0.034(3) 0.003(3) 0.012(3) -0.009(2)
C1 0.015(2) 0.032(3) 0.027(3) 0.000(2) 0.000(2) -0.004(2)
C2 0.028(3) 0.022(3) 0.019(3) -0.003(2) -0.001(2) -0.006(2)
C3 0.027(3) 0.033(3) 0.021(3) 0.002(2) -0.002(2) -0.005(2)
C4 0.036(3) 0.033(3) 0.026(3) 0.005(2) -0.007(3) 0.000(2)
C5 0.042(3) 0.033(3) 0.036(3) 0.002(3) 0.013(3) 0.006(2)
C6 0.036(3) 0.057(4) 0.042(4) 0.001(3) 0.004(3) 0.009(3)
C7 0.052(3) 0.042(3) 0.031(3) -0.002(3) 0.006(3) 0.009(3)
C9 0.052(3) 0.023(3) 0.030(3) 0.003(2) 0.000(3) 0.002(2)
C10 0.037(3) 0.038(3) 0.023(3) 0.002(3) 0.011(3) -0.002(3)
C11 0.061(4) 0.043(4) 0.050(4) 0.010(3) 0.022(3) -0.006(3)
C12 0.027(3) 0.035(3) 0.022(3) -0.001(2) -0.003(2) -0.001(2)
C13 0.025(3) 0.024(3) 0.024(3) 0.004(2) 0.005(2) -0.003(2)
C14 0.030(3) 0.029(3) 0.022(3) 0.007(2) 0.007(2) 0.000(2)
C15 0.032(3) 0.035(3) 0.025(3) 0.005(2) 0.008(2) 0.004(2)
C16 0.026(3) 0.038(3) 0.035(3) -0.006(3) 0.002(3) -0.010(2)
C17 0.045(3) 0.047(4) 0.055(4) -0.012(3) 0.004(3) -0.012(3)
C18 0.049(3) 0.046(3) 0.028(3) -0.002(3) 0.004(3) -0.009(3)
C19 0.035(3) 0.058(4) 0.038(4) -0.007(3) -0.001(3) -0.011(3)
C20 0.034(3) 0.025(3) 0.038(3) 0.001(2) 0.008(3) -0.001(2)
C21 0.029(3) 0.034(3) 0.031(3) 0.003(3) 0.005(3) 0.009(2)
C22 0.036(3) 0.047(4) 0.070(5) -0.006(3) 0.012(3) 0.004(3)
C23 0.019(2) 0.037(3) 0.031(3) 0.006(3) 0.003(2) -0.001(2)
C24 0.023(2) 0.026(3) 0.024(3) 0.003(2) 0.005(2) -0.006(2)
C25 0.023(3) 0.023(3) 0.030(3) 0.003(2) 0.000(2) 0.004(2)
C26 0.030(3) 0.023(3) 0.026(3) 0.008(2) 0.006(3) 0.000(2)
C27 0.043(3) 0.036(3) 0.029(3) 0.008(3) 0.002(3) -0.001(3)
C28 0.037(3) 0.036(3) 0.022(3) 0.000(2) 0.006(3) 0.002(2)
C29 0.026(3) 0.034(3) 0.021(3) -0.001(2) 0.000(2) 0.001(2)
C30 0.035(3) 0.063(4) 0.039(4) -0.002(3) -0.004(3) -0.010(3)
C31 0.018(2) 0.027(3) 0.041(4) 0.001(2) 0.004(3) 0.000(2)
C32 0.065(4) 0.065(4) 0.045(4) 0.000(3) 0.029(3) -0.025(3)
C33 0.041(3) 0.050(4) 0.045(4) 0.010(3) 0.010(3) -0.009(3)
C34 0.051(4) 0.059(4) 0.088(6) 0.038(4) 0.022(4) -0.004(3)
C35 0.056(4) 0.129(7) 0.096(7) 0.073(6) -0.020(4) -0.035(5)
C36 0.132(8) 0.113(8) 0.091(7) 0.043(6) -0.050(6) -0.084(6)
C37 0.176(9) 0.067(6) 0.098(7) 0.004(5) -0.031(7) -0.021(6)
C38 0.078(5) 0.050(4) 0.082(6) 0.004(4) -0.021(4) 0.001(4)
C39 0.031(3) 0.060(4) 0.042(4) 0.002(3) 0.006(3) 0.000(3)
C40 0.062(4) 0.050(4) 0.084(5) -0.007(4) -0.005(4) -0.003(3)
Cl1 0.0774(11) 0.0664(11) 0.0638(12) -0.0063(9) 0.0158(10) -0.0165(9)
Cl2 0.0627(10) 0.0628(11) 0.1190(17) 0.0176(11) 0.0170(11) -0.0011(8)

loop_
_atom_type_symbol
_atom_type_description
_atom_type_scat_dispersion_real
_atom_type_scat_dispersion_imag
_atom_type_scat_source
C C 0.0033 0.0016 'International Tables Vol C Tables 4.2.6.8 and 6.1.1.4'
H H 0.0000 0.0000 'International Tables Vol C Tables 4.2.6.8 and 6.1.1.4'
N N 0.0061 0.0033 'International Tables Vol C Tables 4.2.6.8 and 6.1.1.4'
O O 0.0106 0.0060 'International Tables Vol C Tables 4.2.6.8 and 6.1.1.4'
Al Al 0.0645 0.0514 'International Tables Vol C Tables 4.2.6.8 and 6.1.1.4'
Cl Cl 0.1484 0.1585 'International Tables Vol C Tables 4.2.6.8 and 6.1.1.4'

loop_
_geom_angle_atom_site_label_1
_geom_angle_atom_site_label_2
_geom_angle_atom_site_label_3
_geom_angle
O1 Al1 O2 108.04(16)
O1 Al1 O3 102.80(15)
O2 Al1 O3 107.43(15)
O1 Al1 C39 113.50(19)
O2 Al1 C39 115.5(2)
O3 Al1 C39 108.68(19)
C3 O1 Al1 125.4(3)
C14 O2 Al1 124.0(3)
C25 O3 Al1 123.5(3)
C25 O3 H1 102.1(18)
Al1 O3 H1 116.5(18)
H1 N1 C27 112(4)
H1 N1 C32 124(4)
C27 N1 C32 123.6(5)
C13 C1 C24 114.9(4)
C13 C1 C2 118.7(4)
C24 C1 C2 115.2(4)
C12 C2 C3 118.4(4)
C12 C2 C1 115.7(4)
C3 C2 C1 125.8(4)
O1 C3 C2 119.4(4)
O1 C3 C4 119.6(4)
C2 C3 C4 121.0(4)
C9 C4 C3 116.2(4)
C9 C4 C5 122.3(4)
C3 C4 C5 121.4(4)
C4 C5 C8 112.8(4)
C4 C5 C7 108.2(4)
C8 C5 C7 106.7(4)
C4 C5 C6 113.4(4)
C8 C5 C6 106.7(4)
C7 C5 C6 108.8(4)
C10 C9 C4 124.4(4)
C9 C10 C12 117.5(4)
C9 C10 C11 121.9(4)
C12 C10 C11 120.5(4)
C10 C12 C2 122.3(4)
C23 C13 C14 118.2(4)
C23 C13 C1 115.0(4)
C14 C13 C1 126.8(4)
O2 C14 C13 119.1(4)
O2 C14 C15 121.0(4)
C13 C14 C15 119.9(4)
C20 C15 C14 117.7(4)
C20 C15 C16 120.3(4)
C14 C15 C16 122.0(4)
C19 C16 C17 107.9(4)
C19 C16 C18 109.6(4)
C17 C16 C18 106.8(4)
C19 C16 C15 111.5(4)
C17 C16 C15 112.1(4)
C18 C16 C15 108.8(4)
C21 C20 C15 124.1(5)
C23 C21 C20 117.0(4)
C23 C21 C22 121.4(4)
C20 C21 C22 121.6(4)
C21 C23 C13 122.9(4)
C31 C24 C25 117.8(4)
C31 C24 C1 116.7(4)
C25 C24 C1 125.3(4)
O3 C25 C24 123.1(4)
O3 C25 C26 117.7(4)
C24 C25 C26 119.2(4)
C28 C26 C25 120.1(4)
C28 C26 C27 116.7(4)
C25 C26 C27 123.1(4)
N1 C27 C26 125.7(5)
C29 C28 C26 122.4(4)
C28 C29 C31 115.8(4)
C28 C29 C30 122.9(4)
C31 C29 C30 121.3(4)
C24 C31 C29 124.6(4)
N1 C32 C33 111.3(5)
C38 C33 C34 120.5(6)
C38 C33 C32 120.0(5)
C34 C33 C32 119.5(6)
C35 C34 C33 119.4(6)
C34 C35 C36 119.0(7)
C37 C36 C35 121.4(8)
C36 C37 C38 120.3(8)
C33 C38 C37 119.3(6)
Cl2 C40 Cl1 112.5(3)

loop_
_geom_bond_atom_site_label_1
_geom_bond_atom_site_label_2
_geom_bond_distance
Al1 O1 1.742(3)
Al1 O2 1.751(3)
Al1 O3 1.797(3)
Al1 C39 1.944(4)
O1 C3 1.349(5)
O2 C14 1.359(5)
O3 C25 1.357(5)
O3 H1 1.88(6)
N1 H1 0.92(6)
N1 C27 1.283(6)
N1 C32 1.482(6)
C1 C13 1.531(6)
C1 C24 1.534(6)
C1 C2 1.540(6)
C2 C12 1.401(6)
C2 C3 1.408(6)
C3 C4 1.413(6)
C4 C9 1.403(6)
C4 C5 1.525(6)
C5 C8 1.528(6)
C5 C7 1.539(7)
C5 C6 1.539(6)
C9 C10 1.372(6)
C10 C12 1.377(6)
C10 C11 1.526(6)
C13 C23 1.409(6)
C13 C14 1.412(6)
C14 C15 1.414(6)
C15 C20 1.390(6)
C15 C16 1.549(6)
C16 C19 1.524(6)
C16 C17 1.536(6)
C16 C18 1.541(6)
C20 C21 1.382(6)
C21 C23 1.369(6)
C21 C22 1.506(6)
C24 C31 1.389(6)
C24 C25 1.392(6)
C25 C26 1.414(6)
C26 C28 1.399(6)
C26 C27 1.425(6)
C28 C29 1.366(6)
C29 C31 1.410(6)
C29 C30 1.496(6)
C32 C33 1.499(7)
C33 C38 1.362(7)
C33 C34 1.397(7)
C34 C35 1.370(9)
C35 C36 1.370(11)
C36 C37 1.358(10)
C37 C38 1.369(9)
C40 Cl2 1.754(6)
C40 Cl1 1.760(6)
